data_8102221
loop_
_publ_author_name
'Awal Noor'
'Germund Glatz'
'Torsten Irrgang'
'Rhett Kempe'

_publ_section_title
;
 Crystal structure of
 (2,6-diisopropyl-phenyl)-pyridin-2-ylmethyl-amine, C18H24N2
;
_journal_issue 1
_journal_name_full 'Zeitschrift f\"ur Kristallographie - New Crystal Structures'
_journal_page_first 51
_journal_volume 223
_journal_year 2008
_chemical_formula_sum 'C18 H24 N2'
_chemical_formula_weight 268.39
_chemical_name_systematic
;
(2,6-diisopropyl-phenyl)-pyridin-2-ylmethyl-amine
;
_space_group_IT_number 2
_symmetry_cell_setting triclinic
_symmetry_space_group_name_Hall '-P 1'
_symmetry_space_group_name_H-M 'P -1'
_atom_sites_solution_hydrogens geom
_atom_sites_solution_primary direct
_atom_sites_solution_secondary difmap
_audit_creation_method SHELXL-97
_cell_angle_alpha 74.91(2)
_cell_angle_beta 83.56(2)
_cell_angle_gamma 70.71(2)
_cell_formula_units_Z 2
_cell_length_a 8.352(2)
_cell_length_b 9.604(2)
_cell_length_c 10.910(2)
_cell_measurement_reflns_used all
_cell_measurement_temperature 193(2)
_cell_volume 797.2(3)
_computing_data_collection X-AREA-STOE
_computing_structure_refinement 'SHELXL-97 (Sheldrick, 1997)'
_computing_structure_solution SIR-97
_diffrn_ambient_temperature 193(2)
_diffrn_measured_fraction_theta_full 0.980
_diffrn_measured_fraction_theta_max 0.980
_diffrn_measurement_device_type 'Stoe IPDS II'
_diffrn_radiation_monochromator graphite
_diffrn_radiation_source 'fine-focus sealed tube'
_diffrn_radiation_type MoK\a
_diffrn_radiation_wavelength 0.71069
_diffrn_reflns_av_R_equivalents 0.0711
_diffrn_reflns_av_sigmaI/netI 0.0460
_diffrn_reflns_limit_h_max 10
_diffrn_reflns_limit_h_min -10
_diffrn_reflns_limit_k_max 11
_diffrn_reflns_limit_k_min -11
_diffrn_reflns_limit_l_max 13
_diffrn_reflns_limit_l_min -12
_diffrn_reflns_number 10658
_diffrn_reflns_theta_full 26.11
_diffrn_reflns_theta_max 26.11
_diffrn_reflns_theta_min 1.93
_exptl_absorpt_coefficient_mu 0.066
_exptl_absorpt_correction_type none
_exptl_crystal_colour colorless
_exptl_crystal_density_diffrn 1.118
_exptl_crystal_density_method 'not measured'
_exptl_crystal_description prism
_exptl_crystal_F_000 292
_exptl_crystal_size_max 0.5
_exptl_crystal_size_mid 0.4
_exptl_crystal_size_min 0.4
_refine_diff_density_max 0.153
_refine_diff_density_min -0.279
_refine_diff_density_rms 0.064
_refine_ls_extinction_method none
_refine_ls_goodness_of_fit_ref 1.092
_refine_ls_hydrogen_treatment mixed
_refine_ls_matrix_type full
_refine_ls_number_parameters 185
_refine_ls_number_reflns 3103
_refine_ls_number_restraints 0
_refine_ls_restrained_S_all 1.092
_refine_ls_R_factor_all 0.0615
_refine_ls_R_factor_gt 0.0514
_refine_ls_shift/su_max 0.000
_refine_ls_shift/su_mean 0.000
_refine_ls_structure_factor_coef Fsqd
_refine_ls_weighting_details 'calc w=1/[\s^2^(Fo^2^)+(0.0659P)^2^+0.1093P] where P=(Fo^2^+2Fc^2^)/3'
_refine_ls_weighting_scheme calc
_refine_ls_wR_factor_gt 0.1334
_refine_ls_wR_factor_ref 0.1396
_reflns_number_gt 2503
_reflns_number_total 3103
_reflns_threshold_expression >2sigma(I)
_cod_data_source_file 1267-2157.cff
_cod_data_source_block k072
_cod_original_sg_symbol_H-M P-1
_cod_database_code 8102221
_cell_measurement_2theta_min 2.67
_cell_measurement_2theta_max 52.23

loop_
_symmetry_equiv_pos_as_xyz
'x, y, z'
'-x, -y, -z'

loop_
_atom_site_label
_atom_site_type_symbol
_atom_site_fract_x
_atom_site_fract_y
_atom_site_fract_z
_atom_site_U_iso_or_equiv
_atom_site_adp_type
_atom_site_occupancy
_atom_site_symmetry_multiplicity
_atom_site_Wyckoff_symbol
_atom_site_calc_flag
_atom_site_refinement_flags
_atom_site_disorder_assembly
_atom_site_disorder_group
C1 C 0.18262(17) 0.32414(15) 0.74492(12) 0.0391(3) Uani 1 2 i d . . .
C2 C 0.16274(18) 0.24176(16) 0.66101(13) 0.0415(3) Uani 1 2 i d . . .
C3 C 0.29199(19) 0.20128(18) 0.57286(14) 0.0481(4) Uani 1 2 i d . . .
H3 H 0.2821 0.1412 0.5191 0.058 Uiso 1 2 i calc R . .
C4 C 0.4343(2) 0.2464(2) 0.56175(15) 0.0572(4) Uani 1 2 i d . . .
H4 H 0.5201 0.2199 0.4993 0.069 Uiso 1 2 i calc R . .
C5 C 0.4516(2) 0.3302(2) 0.64183(15) 0.0550(4) Uani 1 2 i d . . .
H5 H 0.5483 0.3638 0.6320 0.066 Uiso 1 2 i calc R . .
C6 C 0.33026(19) 0.36674(17) 0.73677(13) 0.0445(3) Uani 1 2 i d . . .
C7 C 0.3627(2) 0.45056(17) 0.82723(14) 0.0482(4) Uani 1 2 i d . . .
H7 H 0.2855 0.4378 0.9033 0.058 Uiso 1 2 i calc R . .
C8 C 0.3214(3) 0.6193(2) 0.76806(17) 0.0624(5) Uani 1 2 i d . . .
H8A H 0.3436 0.6697 0.8288 0.094 Uiso 1 2 i calc R . .
H8B H 0.2014 0.6621 0.7460 0.094 Uiso 1 2 i calc R . .
H8C H 0.3923 0.6353 0.6912 0.094 Uiso 1 2 i calc R . .
C9 C 0.5446(3) 0.3836(3) 0.8730(3) 0.0938(8) Uani 1 2 i d . . .
H9A H 0.5609 0.4398 0.9312 0.141 Uiso 1 2 i calc R . .
H9B H 0.6236 0.3913 0.7999 0.141 Uiso 1 2 i calc R . .
H9C H 0.5660 0.2766 0.9172 0.141 Uiso 1 2 i calc R . .
C10 C 0.0016(2) 0.20303(19) 0.65758(15) 0.0506(4) Uani 1 2 i d . . .
H10 H -0.0791 0.2427 0.7247 0.061 Uiso 1 2 i calc R . .
C11 C -0.0818(2) 0.2808(3) 0.52929(18) 0.0766(6) Uani 1 2 i d . . .
H11A H -0.1858 0.2549 0.5286 0.115 Uiso 1 2 i calc R . .
H11B H -0.0033 0.2461 0.4616 0.115 Uiso 1 2 i calc R . .
H11C H -0.1098 0.3911 0.5153 0.115 Uiso 1 2 i calc R . .
C12 C 0.0363(3) 0.0312(2) 0.6865(2) 0.0814(6) Uani 1 2 i d . . .
H12A H -0.0700 0.0099 0.6837 0.122 Uiso 1 2 i calc R . .
H12B H 0.0835 -0.0156 0.7712 0.122 Uiso 1 2 i calc R . .
H12C H 0.1175 -0.0107 0.6231 0.122 Uiso 1 2 i calc R . .
C13 C 0.0191(2) 0.2568(2) 0.94286(14) 0.0503(4) Uani 1 2 i d . . .
H13A H 0.0236 0.1648 0.9158 0.060 Uiso 1 2 i calc R . .
H13B H -0.0960 0.2970 0.9792 0.060 Uiso 1 2 i calc R . .
C14 C 0.14605(18) 0.21184(17) 1.04502(13) 0.0436(3) Uani 1 2 i d . . .
C15 C 0.2782(2) 0.07628(19) 1.06443(16) 0.0553(4) Uani 1 2 i d . . .
H15 H 0.2896 0.0063 1.0140 0.066 Uiso 1 2 i calc R . .
C16 C 0.3931(2) 0.0434(2) 1.15743(16) 0.0602(4) Uani 1 2 i d . . .
H16 H 0.4843 -0.0492 1.1718 0.072 Uiso 1 2 i calc R . .
C17 C 0.3734(2) 0.14666(19) 1.22882(15) 0.0538(4) Uani 1 2 i d . . .
H17 H 0.4508 0.1275 1.2933 0.065 Uiso 1 2 i calc R . .
C18 C 0.2385(2) 0.27882(18) 1.20442(14) 0.0502(4) Uani 1 2 i d . . .
H18 H 0.2248 0.3501 1.2541 0.060 Uiso 1 2 i calc R . .
N1 N 0.04591(15) 0.37068(15) 0.83079(11) 0.0449(3) Uani 1 2 i d . . .
N2 N 0.12599(16) 0.31240(14) 1.11507(11) 0.0463(3) Uani 1 2 i d . . .
H1N H 0.037(2) 0.455(2) 0.8542(18) 0.059(5) Uiso 1 2 i d . . .

loop_
_atom_site_aniso_label
_atom_site_aniso_U_11
_atom_site_aniso_U_22
_atom_site_aniso_U_33
_atom_site_aniso_U_23
_atom_site_aniso_U_13
_atom_site_aniso_U_12
C1 0.0408(7) 0.0401(7) 0.0317(6) -0.0068(5) -0.0039(5) -0.0068(5)
C2 0.0434(7) 0.0454(7) 0.0337(7) -0.0091(6) -0.0027(6) -0.0111(6)
C3 0.0503(8) 0.0586(9) 0.0370(7) -0.0178(7) 0.0004(6) -0.0150(7)
C4 0.0502(9) 0.0839(12) 0.0391(8) -0.0197(8) 0.0082(7) -0.0224(8)
C5 0.0507(9) 0.0760(11) 0.0436(8) -0.0130(8) 0.0015(7) -0.0288(8)
C6 0.0492(8) 0.0470(8) 0.0361(7) -0.0056(6) -0.0067(6) -0.0153(6)
C7 0.0523(9) 0.0517(8) 0.0434(8) -0.0113(7) -0.0071(7) -0.0183(7)
C8 0.0794(12) 0.0561(10) 0.0552(9) -0.0091(8) -0.0084(9) -0.0268(9)
C9 0.0808(14) 0.0898(15) 0.1136(18) -0.0552(14) -0.0515(14) 0.0093(11)
C10 0.0482(8) 0.0685(10) 0.0433(8) -0.0240(7) 0.0028(6) -0.0222(7)
C11 0.0558(10) 0.1264(18) 0.0553(10) -0.0286(11) -0.0092(8) -0.0310(11)
C12 0.0961(15) 0.0819(14) 0.0882(15) -0.0352(12) 0.0234(12) -0.0534(12)
C13 0.0474(8) 0.0684(10) 0.0406(8) -0.0199(7) 0.0054(6) -0.0221(7)
C14 0.0464(8) 0.0504(8) 0.0348(7) -0.0123(6) 0.0068(6) -0.0172(6)
C15 0.0631(10) 0.0532(9) 0.0470(8) -0.0200(7) 0.0067(7) -0.0113(7)
C16 0.0575(10) 0.0550(9) 0.0523(9) -0.0100(8) 0.0018(8) -0.0001(7)
C17 0.0497(9) 0.0617(10) 0.0433(8) -0.0080(7) -0.0051(7) -0.0110(7)
C18 0.0549(9) 0.0525(9) 0.0435(8) -0.0138(7) -0.0052(7) -0.0143(7)
N1 0.0443(7) 0.0478(7) 0.0402(6) -0.0172(5) -0.0020(5) -0.0060(5)
N2 0.0486(7) 0.0482(7) 0.0403(6) -0.0127(5) -0.0017(5) -0.0113(5)

loop_
_atom_type_symbol
_atom_type_description
_atom_type_scat_dispersion_real
_atom_type_scat_dispersion_imag
_atom_type_scat_source
C C 0.0033 0.0016 'International Tables Vol C Tables 4.2.6.8 and 6.1.1.4'
H H 0.0000 0.0000 'International Tables Vol C Tables 4.2.6.8 and 6.1.1.4'
N N 0.0061 0.0033 'International Tables Vol C Tables 4.2.6.8 and 6.1.1.4'
Cl Cl 0.1484 0.1585 'International Tables Vol C Tables 4.2.6.8 and 6.1.1.4'
Zr Zr -2.9673 0.5597 'International Tables Vol C Tables 4.2.6.8 and 6.1.1.4'

loop_
_geom_angle_atom_site_label_1
_geom_angle_atom_site_label_2
_geom_angle_atom_site_label_3
_geom_angle
_geom_angle_site_symmetry_1
_geom_angle_site_symmetry_3
_geom_angle_publ_flag
C6 C1 C2 120.07(13) . . ?
C6 C1 N1 121.61(13) . . ?
C2 C1 N1 118.19(13) . . ?
C3 C2 C1 118.90(13) . . ?
C3 C2 C10 118.19(13) . . ?
C1 C2 C10 122.81(13) . . ?
C4 C3 C2 121.35(14) . . ?
C3 C4 C5 119.60(14) . . ?
C4 C5 C6 121.45(15) . . ?
C5 C6 C1 118.49(14) . . ?
C5 C6 C7 118.72(14) . . ?
C1 C6 C7 122.79(13) . . ?
C8 C7 C6 111.65(13) . . ?
C8 C7 C9 110.60(16) . . ?
C6 C7 C9 111.63(14) . . ?
C2 C10 C11 110.42(14) . . ?
C2 C10 C12 111.41(14) . . ?
C11 C10 C12 110.85(16) . . ?
N1 C13 C14 114.34(12) . . ?
N2 C14 C15 121.59(14) . . ?
N2 C14 C13 116.02(13) . . ?
C15 C14 C13 122.38(14) . . ?
C16 C15 C14 119.63(15) . . ?
C17 C16 C15 118.90(15) . . ?
C16 C17 C18 118.20(15) . . ?
N2 C18 C17 123.74(14) . . ?
C1 N1 C13 118.28(12) . . ?
C18 N2 C14 117.94(13) . . ?

loop_
_geom_bond_atom_site_label_1
_geom_bond_atom_site_label_2
_geom_bond_distance
_geom_bond_site_symmetry_2
_geom_bond_publ_flag
C1 C6 1.409(2) . ?
C1 C2 1.411(2) . ?
C1 N1 1.4220(18) . ?
C2 C3 1.388(2) . ?
C2 C10 1.517(2) . ?
C3 C4 1.377(2) . ?
C4 C5 1.380(2) . ?
C5 C6 1.393(2) . ?
C6 C7 1.521(2) . ?
C7 C8 1.516(2) . ?
C7 C9 1.525(3) . ?
C10 C11 1.527(2) . ?
C10 C12 1.529(3) . ?
C13 N1 1.465(2) . ?
C13 C14 1.505(2) . ?
C14 N2 1.3393(19) . ?
C14 C15 1.385(2) . ?
C15 C16 1.379(3) . ?
C16 C17 1.372(2) . ?
C17 C18 1.378(2) . ?
C18 N2 1.334(2) . ?

loop_
_cod_related_entry_id
_cod_related_entry_database
_cod_related_entry_code
1 ChemSpider 8374758
